data_2012750
loop_
_publ_author_name
'Parvez, Masood'
'Ali, Saqib'
'Ahmad, Sajjad'
'Bhatti, Moazzam Hussain'
'Mazhar, Muhammad'

_publ_section_title <i>catena</i>-Poly[[tri-<i>n</i>-butyltin]-\m-<i>N</i>-(1-naphthyl)maleamato]
_journal_issue 6
_journal_name_full 'Acta Crystallographica Section C'
_journal_page_first m334
_journal_page_last m335
_journal_paper_doi 10.1107/S0108270102007539
_journal_volume 58
_journal_year 2002
_chemical_formula_moiety 'C26 H37 N O3 Sn'
_chemical_formula_sum 'C26 H37 N O3 Sn'
_chemical_formula_weight 530.26
_chemical_name_common Tri-n-butyltin-N-(1-naphthyl)-maleamate
_space_group_IT_number 2
_symmetry_cell_setting triclinic
_symmetry_space_group_name_Hall '-P 1'
_symmetry_space_group_name_H-M 'P -1'
_atom_sites_solution_hydrogens geom
_atom_sites_solution_primary direct
_atom_sites_solution_secondary difmap
_cell_angle_alpha 97.011(3)
_cell_angle_beta 107.571(4)
_cell_angle_gamma 102.297(6)
_cell_formula_units_Z 2
_cell_length_a 9.5705(7)
_cell_length_b 11.7377(9)
_cell_length_c 12.4726(11)
_cell_measurement_reflns_used 8025
_cell_measurement_temperature 170(2)
_cell_measurement_theta_max 25.0
_cell_measurement_theta_min 1.0
_cell_volume 1278.71(18)
_computing_cell_refinement 'HKL DENZO (Otwinowski & Minor, 1997)'
_computing_data_collection 'COLLECT (Hooft, 1998)'
_computing_data_reduction 'SCALEPACK (Otwinowski & Minor, 1997)'
_computing_molecular_graphics 'ORTEPII (Johnson, 1976)'
_computing_publication_material 'SHELXL97 (Sheldrick, 1997)'
_computing_structure_refinement 'SHELXL97 (Sheldrick, 1997)'
_computing_structure_solution 'SAPI91 (Fan, 1991)'
_diffrn_ambient_temperature 170(2)
_diffrn_measured_fraction_theta_full 0.969
_diffrn_measured_fraction_theta_max 0.969
_diffrn_measurement_device_type 'Nonius KappaCCD'
_diffrn_measurement_method '\w and \f'
_diffrn_radiation_monochromator graphite
_diffrn_radiation_source 'fine-focus sealed tube'
_diffrn_radiation_type MoK\a
_diffrn_radiation_wavelength 0.71073
_diffrn_reflns_av_R_equivalents 0.035
_diffrn_reflns_av_sigmaI/netI 0.059
_diffrn_reflns_limit_h_max 11
_diffrn_reflns_limit_h_min -11
_diffrn_reflns_limit_k_max 13
_diffrn_reflns_limit_k_min -13
_diffrn_reflns_limit_l_max 14
_diffrn_reflns_limit_l_min -14
_diffrn_reflns_number 8025
_diffrn_reflns_theta_full 25.0
_diffrn_reflns_theta_max 25.0
_diffrn_reflns_theta_min 3.3
_diffrn_standards_decay_% <0.1
_exptl_absorpt_coefficient_mu 1.02
_exptl_absorpt_correction_T_max 0.922
_exptl_absorpt_correction_T_min 0.861
_exptl_absorpt_correction_type multi-scan
_exptl_absorpt_process_details '(SORTAV: Blessing, 1997)'
_exptl_crystal_colour yellow
_exptl_crystal_density_diffrn 1.377
_exptl_crystal_density_meas ?
_exptl_crystal_density_method 'not measured'
_exptl_crystal_description block
_exptl_crystal_F_000 548
_exptl_crystal_size_max 0.15
_exptl_crystal_size_mid 0.10
_exptl_crystal_size_min 0.08
_refine_diff_density_max 1.80
_refine_diff_density_min -1.43
_refine_ls_extinction_method none
_refine_ls_goodness_of_fit_ref 1.13
_refine_ls_hydrogen_treatment constr
_refine_ls_matrix_type full
_refine_ls_number_parameters 280
_refine_ls_number_reflns 4329
_refine_ls_number_restraints 0
_refine_ls_restrained_S_all 1.13
_refine_ls_R_factor_all 0.076
_refine_ls_R_factor_gt 0.061
_refine_ls_shift/su_max 0.00
_refine_ls_shift/su_mean 0.00
_refine_ls_structure_factor_coef Fsqd
_refine_ls_weighting_details 'calc w = 1/[\s^2^(Fo^2^)+(0.0842P)^2^+3.9999P] where P = (Fo^2^+2Fc^2^)/3'
_refine_ls_weighting_scheme calc
_refine_ls_wR_factor_gt 0.160
_refine_ls_wR_factor_ref 0.169
_reflns_number_gt 3640
_reflns_number_total 4329
_reflns_threshold_expression I>2\s(I)
_cod_data_source_file fg1647.cif
_cod_data_source_block I
_cod_depositor_comments
;
The following automatic conversions were performed:

'_exptl_absorpt_correction_type' value 'Multi-scan' changed to
'multi-scan' according to
/home/saulius/struct/CIF-dictionaries/cif_core.dic dictionary named
'cif_core.dic' version 2.4.1 from 2010-06-29.

Automatic conversion script
Id: cif_fix_values 1715 2011-07-08 13:25:40Z adriana 

The following automatic conversions were performed:

'_exptl_crystal_density_meas' value 'not measured' was changed to '?'
- the value is perceived as not measured.

Automatic conversion script
Id: cif_fix_values 3008 2015-01-20 13:52:24Z robertas 
;
_cod_database_code 2012750
_cod_database_fobs_code 2012750

loop_
_symmetry_equiv_pos_as_xyz
'x, y, z'
'-x, -y, -z'

loop_
_atom_site_label
_atom_site_fract_x
_atom_site_fract_y
_atom_site_fract_z
_atom_site_U_iso_or_equiv
_atom_site_adp_type
_atom_site_calc_flag
_atom_site_refinement_flags
_atom_site_occupancy
_atom_site_disorder_assembly
_atom_site_disorder_group
_atom_site_type_symbol
Sn1 0.22096(5) 0.23271(4) 0.55844(4) 0.0376(2) Uani d . 1 . . Sn
O1 -0.0238(5) 0.1951(4) 0.4825(5) 0.0463(12) Uani d . 1 . . O
O2 -0.0329(5) 0.3347(5) 0.6164(5) 0.0498(13) Uani d . 1 . . O
O3 -0.5023(5) 0.2679(4) 0.6421(4) 0.0420(11) Uani d . 1 . . O
N1 -0.2518(6) 0.3604(5) 0.7011(5) 0.0387(13) Uani d . 1 . . N
H1 -0.1686 0.3661 0.6833 0.046 Uiso calc R 1 . . H
C1 0.2107(8) 0.0846(6) 0.4366(6) 0.0429(17) Uani d . 1 . . C
H1A 0.3064 0.0604 0.4634 0.051 Uiso calc R 1 . . H
H1B 0.1264 0.0171 0.4332 0.051 Uiso calc R 1 . . H
C2 0.1872(8) 0.1093(7) 0.3157(7) 0.0486(18) Uani d . 1 . . C
H2A 0.0917 0.1337 0.2891 0.058 Uiso calc R 1 . . H
H2B 0.2716 0.1769 0.3193 0.058 Uiso calc R 1 . . H
C3 0.1797(9) 0.0041(8) 0.2278(8) 0.062(2) Uani d . 1 . . C
H3A 0.1044 -0.0665 0.2311 0.075 Uiso calc R 1 . . H
H3B 0.1433 0.0220 0.1501 0.075 Uiso calc R 1 . . H
C4 0.3301(9) -0.0257(8) 0.2456(8) 0.056(2) Uani d . 1 . . C
H4A 0.3169 -0.0944 0.1868 0.084 Uiso calc R 1 . . H
H4B 0.3664 -0.0447 0.3218 0.084 Uiso calc R 1 . . H
H4C 0.4045 0.0428 0.2396 0.084 Uiso calc R 1 . . H
C5 0.2702(8) 0.4026(6) 0.5116(7) 0.0443(17) Uani d . 1 . . C
H5A 0.3051 0.3926 0.4449 0.053 Uiso calc R 1 . . H
H5B 0.1739 0.4261 0.4857 0.053 Uiso calc R 1 . . H
C6 0.3875(9) 0.5052(7) 0.6027(7) 0.0498(19) Uani d . 1 . . C
H6A 0.4801 0.4789 0.6362 0.060 Uiso calc R 1 . . H
H6B 0.4156 0.5717 0.5649 0.060 Uiso calc R 1 . . H
C7 0.3374(11) 0.5513(8) 0.6985(8) 0.063(2) Uani d . 1 . . C
H7A 0.3140 0.4864 0.7393 0.076 Uiso calc R 1 . . H
H7B 0.2428 0.5754 0.6656 0.076 Uiso calc R 1 . . H
C8 0.4563(12) 0.6566(8) 0.7840(8) 0.074(3) Uani d . 1 . . C
H8A 0.4167 0.6846 0.8432 0.111 Uiso calc R 1 . . H
H8B 0.4806 0.7210 0.7440 0.111 Uiso calc R 1 . . H
H8C 0.5484 0.6322 0.8199 0.111 Uiso calc R 1 . . H
C9 0.2300(8) 0.1950(7) 0.7226(7) 0.0462(18) Uani d . 1 . . C
H9A 0.3045 0.2616 0.7829 0.055 Uiso calc R 1 . . H
H9B 0.1292 0.1885 0.7311 0.055 Uiso calc R 1 . . H
C10 0.2756(9) 0.0788(7) 0.7390(7) 0.0523(19) Uani d . 1 . . C
H10A 0.2034 0.0142 0.6755 0.063 Uiso calc R 1 . . H
H10B 0.3774 0.0875 0.7319 0.063 Uiso calc R 1 . . H
C11 0.2802(12) 0.0409(9) 0.8495(9) 0.075(3) Uani d . 1 . . C
H11A 0.1773 0.0285 0.8553 0.091 Uiso calc R 1 . . H
H11B 0.3054 -0.0367 0.8476 0.091 Uiso calc R 1 . . H
C12 0.3876(17) 0.1233(11) 0.9519(10) 0.102(4) Uani d . 1 . . C
H12A 0.3820 0.0913 1.0199 0.153 Uiso calc R 1 . . H
H12B 0.3626 0.2002 0.9560 0.153 Uiso calc R 1 . . H
H12C 0.4906 0.1342 0.9489 0.153 Uiso calc R 1 . . H
C13 -0.0952(7) 0.2523(6) 0.5332(7) 0.0416(16) Uani d . 1 . . C
C14 -0.2644(7) 0.2095(6) 0.4770(6) 0.0417(16) Uani d . 1 . . C
H14 -0.2976 0.1644 0.4011 0.050 Uiso calc R 1 . . H
C15 -0.3749(7) 0.2241(6) 0.5157(6) 0.0403(16) Uani d . 1 . . C
H15 -0.4731 0.1864 0.4614 0.048 Uiso calc R 1 . . H
C16 -0.3797(7) 0.2864(6) 0.6255(6) 0.0362(15) Uani d . 1 . . C
C17 -0.2369(8) 0.4304(6) 0.8064(6) 0.0397(16) Uani d . 1 . . C
C18 -0.3221(9) 0.3905(7) 0.8721(7) 0.0490(18) Uani d . 1 . . C
H18 -0.3943 0.3149 0.8459 0.059 Uiso calc R 1 . . H
C19 -0.3030(10) 0.4605(8) 0.9775(7) 0.058(2) Uani d . 1 . . C
H19 -0.3652 0.4329 1.0207 0.069 Uiso calc R 1 . . H
C20 -0.1983(11) 0.5661(8) 1.0186(7) 0.059(2) Uani d . 1 . . C
H20 -0.1847 0.6104 1.0917 0.070 Uiso calc R 1 . . H
C21 -0.1082(9) 0.6121(7) 0.9542(7) 0.0482(18) Uani d . 1 . . C
C22 -0.0005(10) 0.7234(8) 0.9929(8) 0.061(2) Uani d . 1 . . C
H22 0.0131 0.7698 1.0650 0.073 Uiso calc R 1 . . H
C23 0.0842(11) 0.7662(8) 0.9303(8) 0.063(2) Uani d . 1 . . C
H23 0.1562 0.8418 0.9586 0.076 Uiso calc R 1 . . H
C24 0.0662(10) 0.6995(7) 0.8240(7) 0.053(2) Uani d . 1 . . C
H24 0.1254 0.7300 0.7799 0.064 Uiso calc R 1 . . H
C25 -0.0363(8) 0.5905(7) 0.7835(7) 0.0453(17) Uani d . 1 . . C
H25 -0.0471 0.5459 0.7112 0.054 Uiso calc R 1 . . H
C26 -0.1263(8) 0.5430(6) 0.8461(6) 0.0407(16) Uani d . 1 . . C

loop_
_atom_site_aniso_label
_atom_site_aniso_U_11
_atom_site_aniso_U_22
_atom_site_aniso_U_33
_atom_site_aniso_U_12
_atom_site_aniso_U_13
_atom_site_aniso_U_23
Sn1 0.0266(3) 0.0457(3) 0.0427(3) 0.01165(19) 0.0152(2) 0.0041(2)
O1 0.030(2) 0.055(3) 0.053(3) 0.013(2) 0.016(2) -0.001(2)
O2 0.026(2) 0.058(3) 0.059(3) 0.009(2) 0.014(2) -0.010(3)
O3 0.023(2) 0.057(3) 0.047(3) 0.013(2) 0.014(2) 0.006(2)
N1 0.029(3) 0.047(3) 0.044(3) 0.013(2) 0.018(3) 0.007(3)
C1 0.032(4) 0.046(4) 0.047(4) 0.009(3) 0.015(3) -0.002(3)
C2 0.036(4) 0.066(5) 0.046(4) 0.027(3) 0.012(3) 0.001(4)
C3 0.043(4) 0.077(6) 0.055(5) 0.021(4) 0.007(4) -0.012(4)
C4 0.047(4) 0.065(5) 0.058(5) 0.022(4) 0.023(4) -0.005(4)
C5 0.038(4) 0.049(4) 0.051(5) 0.016(3) 0.018(3) 0.015(3)
C6 0.048(4) 0.042(4) 0.062(5) 0.012(3) 0.020(4) 0.016(4)
C7 0.070(6) 0.053(5) 0.062(6) 0.003(4) 0.029(5) 0.007(4)
C8 0.093(7) 0.055(5) 0.062(6) 0.003(5) 0.023(5) 0.005(4)
C9 0.032(4) 0.064(5) 0.050(5) 0.015(3) 0.022(3) 0.010(4)
C10 0.046(4) 0.057(5) 0.060(5) 0.021(4) 0.020(4) 0.017(4)
C11 0.073(6) 0.076(6) 0.076(7) 0.024(5) 0.018(5) 0.023(5)
C12 0.131(11) 0.094(9) 0.074(8) 0.025(8) 0.023(8) 0.030(7)
C13 0.025(3) 0.050(4) 0.048(4) 0.011(3) 0.013(3) 0.003(3)
C14 0.028(3) 0.052(4) 0.040(4) 0.009(3) 0.009(3) -0.001(3)
C15 0.021(3) 0.050(4) 0.046(4) 0.011(3) 0.007(3) 0.002(3)
C16 0.025(3) 0.043(4) 0.042(4) 0.014(3) 0.010(3) 0.009(3)
C17 0.035(4) 0.051(4) 0.040(4) 0.021(3) 0.014(3) 0.011(3)
C18 0.045(4) 0.060(5) 0.047(5) 0.015(4) 0.022(4) 0.012(4)
C19 0.056(5) 0.078(6) 0.050(5) 0.024(4) 0.027(4) 0.017(4)
C20 0.071(6) 0.075(6) 0.040(5) 0.034(5) 0.025(4) 0.009(4)
C21 0.051(4) 0.051(4) 0.040(4) 0.020(4) 0.009(4) 0.002(3)
C22 0.068(6) 0.057(5) 0.045(5) 0.018(4) 0.003(4) 0.001(4)
C23 0.065(6) 0.053(5) 0.055(5) 0.005(4) 0.008(4) 0.004(4)
C24 0.056(5) 0.053(5) 0.044(5) 0.011(4) 0.008(4) 0.011(4)
C25 0.043(4) 0.048(4) 0.039(4) 0.011(3) 0.007(3) 0.005(3)
C26 0.035(4) 0.047(4) 0.041(4) 0.019(3) 0.008(3) 0.009(3)

loop_
_atom_type_symbol
_atom_type_description
_atom_type_scat_dispersion_real
_atom_type_scat_dispersion_imag
_atom_type_scat_source
C C 0.0033 0.0016 'International Tables Vol C Tables 4.2.6.8 and 6.1.1.4'
H H 0.0000 0.0000 'International Tables Vol C Tables 4.2.6.8 and 6.1.1.4'
N N 0.0061 0.0033 'International Tables Vol C Tables 4.2.6.8 and 6.1.1.4'
O O 0.0106 0.0060 'International Tables Vol C Tables 4.2.6.8 and 6.1.1.4'
Sn Sn -0.6537 1.4246 'International Tables Vol C Tables 4.2.6.8 and 6.1.1.4'

loop_
_geom_angle_atom_site_label_1
_geom_angle_atom_site_label_2
_geom_angle_atom_site_label_3
_geom_angle_site_symmetry_3
_geom_angle
_geom_angle_publ_flag
C1 Sn1 C9 . 114.5(3) y
C1 Sn1 C5 . 115.5(3) y
C9 Sn1 C5 . 128.5(3) y
C1 Sn1 O1 . 87.8(2) y
C9 Sn1 O1 . 97.8(2) y
C5 Sn1 O1 . 95.8(2) y
C1 Sn1 O3 1_655 90.3(2) y
C9 Sn1 O3 1_655 82.1(2) y
C5 Sn1 O3 1_655 85.8(2) y
O1 Sn1 O3 1_655 177.97(17) y
C13 O1 Sn1 . 118.6(4) y
C16 O3 Sn1 1_455 147.0(5) y
C16 N1 C17 . 126.6(6) y
C16 N1 H1 . 116.7 n
C17 N1 H1 . 116.7 n
C2 C1 Sn1 . 113.9(5) n
C2 C1 H1A . 108.8 n
Sn1 C1 H1A . 108.8 n
C2 C1 H1B . 108.8 n
Sn1 C1 H1B . 108.8 n
H1A C1 H1B . 107.7 n
C3 C2 C1 . 114.4(7) n
C3 C2 H2A . 108.7 n
C1 C2 H2A . 108.7 n
C3 C2 H2B . 108.7 n
C1 C2 H2B . 108.7 n
H2A C2 H2B . 107.6 n
C4 C3 C2 . 113.7(7) n
C4 C3 H3A . 108.8 n
C2 C3 H3A . 108.8 n
C4 C3 H3B . 108.8 n
C2 C3 H3B . 108.8 n
H3A C3 H3B . 107.7 n
C3 C4 H4A . 109.5 n
C3 C4 H4B . 109.5 n
H4A C4 H4B . 109.5 n
C3 C4 H4C . 109.5 n
H4A C4 H4C . 109.5 n
H4B C4 H4C . 109.5 n
C6 C5 Sn1 . 117.7(5) n
C6 C5 H5A . 107.9 n
Sn1 C5 H5A . 107.9 n
C6 C5 H5B . 107.9 n
Sn1 C5 H5B . 107.9 n
H5A C5 H5B . 107.2 n
C7 C6 C5 . 115.2(7) n
C7 C6 H6A . 108.5 n
C5 C6 H6A . 108.5 n
C7 C6 H6B . 108.5 n
C5 C6 H6B . 108.5 n
H6A C6 H6B . 107.5 n
C6 C7 C8 . 112.8(8) n
C6 C7 H7A . 109.0 n
C8 C7 H7A . 109.0 n
C6 C7 H7B . 109.0 n
C8 C7 H7B . 109.0 n
H7A C7 H7B . 107.8 n
C7 C8 H8A . 109.5 n
C7 C8 H8B . 109.5 n
H8A C8 H8B . 109.5 n
C7 C8 H8C . 109.5 n
H8A C8 H8C . 109.5 n
H8B C8 H8C . 109.5 n
C10 C9 Sn1 . 111.6(5) n
C10 C9 H9A . 109.3 n
Sn1 C9 H9A . 109.3 n
C10 C9 H9B . 109.3 n
Sn1 C9 H9B . 109.3 n
H9A C9 H9B . 108.0 n
C11 C10 C9 . 116.4(8) n
C11 C10 H10A . 108.2 n
C9 C10 H10A . 108.2 n
C11 C10 H10B . 108.2 n
C9 C10 H10B . 108.2 n
H10A C10 H10B . 107.3 n
C12 C11 C10 . 115.3(9) n
C12 C11 H11A . 108.4 n
C10 C11 H11A . 108.4 n
C12 C11 H11B . 108.4 n
C10 C11 H11B . 108.4 n
H11A C11 H11B . 107.5 n
C11 C12 H12A . 109.5 n
C11 C12 H12B . 109.5 n
H12A C12 H12B . 109.5 n
C11 C12 H12C . 109.5 n
H12A C12 H12C . 109.5 n
H12B C12 H12C . 109.5 n
O2 C13 O1 . 124.3(6) n
O2 C13 C14 . 123.0(6) n
O1 C13 C14 . 112.7(6) n
C15 C14 C13 . 130.7(7) n
C15 C14 H14 . 114.6 n
C13 C14 H14 . 114.6 n
C14 C15 C16 . 134.2(6) n
C14 C15 H15 . 112.9 n
C16 C15 H15 . 112.9 n
O3 C16 N1 . 123.0(6) n
O3 C16 C15 . 118.1(6) n
N1 C16 C15 . 119.0(6) n
C18 C17 N1 . 121.5(7) n
C18 C17 C26 . 120.1(7) n
N1 C17 C26 . 118.4(6) n
C17 C18 C19 . 120.4(8) n
C17 C18 H18 . 119.8 n
C19 C18 H18 . 119.8 n
C20 C19 C18 . 121.2(8) n
C20 C19 H19 . 119.4 n
C18 C19 H19 . 119.4 n
C19 C20 C21 . 120.8(8) n
C19 C20 H20 . 119.6 n
C21 C20 H20 . 119.6 n
C22 C21 C20 . 122.5(8) n
C22 C21 C26 . 118.4(8) n
C20 C21 C26 . 119.1(7) n
C23 C22 C21 . 121.8(8) n
C23 C22 H22 . 119.1 n
C21 C22 H22 . 119.1 n
C22 C23 C24 . 120.1(8) n
C22 C23 H23 . 120.0 n
C24 C23 H23 . 120.0 n
C25 C24 C23 . 120.1(8) n
C25 C24 H24 . 119.9 n
C23 C24 H24 . 119.9 n
C24 C25 C26 . 121.4(7) n
C24 C25 H25 . 119.3 n
C26 C25 H25 . 119.3 n
C25 C26 C21 . 118.2(7) n
C25 C26 C17 . 123.5(7) n
C21 C26 C17 . 118.3(7) n

loop_
_geom_bond_atom_site_label_1
_geom_bond_atom_site_label_2
_geom_bond_site_symmetry_2
_geom_bond_distance
_geom_bond_publ_flag
Sn1 C1 . 2.129(7) y
Sn1 C9 . 2.127(8) y
Sn1 C5 . 2.142(7) y
Sn1 O1 . 2.167(5) y
Sn1 O3 1_655 2.457(4) y
O1 C13 . 1.293(8) y
O2 C13 . 1.226(9) y
O3 C16 . 1.231(8) y
O3 Sn1 1_455 2.457(4) n
N1 C16 . 1.339(9) y
N1 C17 . 1.412(9) y
N1 H1 . 0.8800 n
C1 C2 . 1.529(11) n
C1 H1A . 0.9900 n
C1 H1B . 0.9900 n
C2 C3 . 1.521(11) n
C2 H2A . 0.9900 n
C2 H2B . 0.9900 n
C3 C4 . 1.511(11) n
C3 H3A . 0.9900 n
C3 H3B . 0.9900 n
C4 H4A . 0.9800 n
C4 H4B . 0.9800 n
C4 H4C . 0.9800 n
C5 C6 . 1.524(11) n
C5 H5A . 0.9900 n
C5 H5B . 0.9900 n
C6 C7 . 1.499(12) n
C6 H6A . 0.9900 n
C6 H6B . 0.9900 n
C7 C8 . 1.519(12) n
C7 H7A . 0.9900 n
C7 H7B . 0.9900 n
C8 H8A . 0.9800 n
C8 H8B . 0.9800 n
C8 H8C . 0.9800 n
C9 C10 . 1.537(11) n
C9 H9A . 0.9900 n
C9 H9B . 0.9900 n
C10 C11 . 1.490(13) n
C10 H10A . 0.9900 n
C10 H10B . 0.9900 n
C11 C12 . 1.451(15) n
C11 H11A . 0.9900 n
C11 H11B . 0.9900 n
C12 H12A . 0.9800 n
C12 H12B . 0.9800 n
C12 H12C . 0.9800 n
C13 C14 . 1.499(9) n
C14 C15 . 1.321(10) n
C14 H14 . 0.9500 n
C15 C16 . 1.491(10) n
C15 H15 . 0.9500 n
C17 C18 . 1.375(10) n
C17 C26 . 1.429(10) n
C18 C19 . 1.402(12) n
C18 H18 . 0.9500 n
C19 C20 . 1.345(13) n
C19 H19 . 0.9500 n
C20 C21 . 1.416(12) n
C20 H20 . 0.9500 n
C21 C22 . 1.405(12) n
C21 C26 . 1.428(10) n
C22 C23 . 1.350(13) n
C22 H22 . 0.9500 n
C23 C24 . 1.397(12) n
C23 H23 . 0.9500 n
C24 C25 . 1.364(11) n
C24 H24 . 0.9500 n
C25 C26 . 1.403(10) n
C25 H25 . 0.9500 n

loop_
_geom_hbond_atom_site_label_D
_geom_hbond_atom_site_label_H
_geom_hbond_atom_site_label_A
_geom_hbond_distance_DH
_geom_hbond_distance_HA
_geom_hbond_distance_DA
_geom_hbond_angle_DHA
N1 H1 O2 0.88 1.82 2.669(7) 162

loop_
_geom_torsion_atom_site_label_1
_geom_torsion_atom_site_label_2
_geom_torsion_atom_site_label_3
_geom_torsion_atom_site_label_4
_geom_torsion_site_symmetry_1
_geom_torsion
_geom_torsion_publ_flag
C1 Sn1 O1 C13 . 171.1(6) n
C9 Sn1 O1 C13 . 56.7(6) n
C5 Sn1 O1 C13 . -73.5(6) n
C9 Sn1 C1 C2 . 173.8(5) n
C5 Sn1 C1 C2 . -19.2(6) n
O1 Sn1 C1 C2 . 76.2(5) n
O3 Sn1 C1 C2 1_655 -104.7(5) n
Sn1 C1 C2 C3 . -180.0(5) n
C1 C2 C3 C4 . -70.2(10) n
C1 Sn1 C5 C6 . -134.8(5) n
C9 Sn1 C5 C6 . 30.0(7) n
O1 Sn1 C5 C6 . 134.8(5) n
O3 Sn1 C5 C6 1_655 -46.5(5) n
Sn1 C5 C6 C7 . -71.0(8) n
C5 C6 C7 C8 . -177.7(7) n
C1 Sn1 C9 C10 . 17.1(6) n
C5 Sn1 C9 C10 . -147.8(5) n
O1 Sn1 C9 C10 . 108.3(5) n
O3 Sn1 C9 C10 1_655 -69.6(5) n
Sn1 C9 C10 C11 . -177.8(6) n
C9 C10 C11 C12 . -61.2(13) n
Sn1 O1 C13 O2 . 6.8(10) n
Sn1 O1 C13 C14 . -174.8(5) n
O2 C13 C14 C15 . -19.2(13) n
O1 C13 C14 C15 . 162.4(8) n
C13 C14 C15 C16 . 0.4(15) n
Sn1 O3 C16 N1 1_455 142.2(7) n
Sn1 O3 C16 C15 1_455 -37.2(11) n
C17 N1 C16 O3 . -2.4(11) n
C17 N1 C16 C15 . 177.0(6) n
C14 C15 C16 O3 . -168.7(8) n
C14 C15 C16 N1 . 11.9(12) n
C16 N1 C17 C18 . 34.8(11) n
C16 N1 C17 C26 . -147.5(7) n
N1 C17 C18 C19 . 178.7(7) n
C26 C17 C18 C19 . 1.0(11) n
C17 C18 C19 C20 . -2.1(13) n
C18 C19 C20 C21 . 2.6(13) n
C19 C20 C21 C22 . 178.3(8) n
C19 C20 C21 C26 . -2.0(12) n
C20 C21 C22 C23 . -179.8(8) n
C26 C21 C22 C23 . 0.5(13) n
C21 C22 C23 C24 . 0.0(14) n
C22 C23 C24 C25 . -0.4(14) n
C23 C24 C25 C26 . 0.4(12) n
C24 C25 C26 C21 . 0.2(11) n
C24 C25 C26 C17 . 178.9(7) n
C22 C21 C26 C25 . -0.6(10) n
C20 C21 C26 C25 . 179.7(7) n
C22 C21 C26 C17 . -179.4(7) n
C20 C21 C26 C17 . 0.9(10) n
C18 C17 C26 C25 . -179.2(7) n
N1 C17 C26 C25 . 3.1(10) n
C18 C17 C26 C21 . -0.4(10) n
N1 C17 C26 C21 . -178.2(6) n
